data_7011969
loop_
_publ_author_name
'Vetrichelvan, Muthalagu'
'Lai, Yee-Hing'
'Fun Mok, Kum'

_publ_section_title
;
 A new NS4 quinquedentate macrocyclic ligand: synthesis, structure and
 properties of its Ni(ii), Pd(ii), Pt(ii), Cu(ii), Cu(i) and Ag(i)
 complexesPresented at ISMC-2001 held in Fukuoka, Japan from July
 15--20, 2001.Electronic supplementary information (ESI) available:
 synthetic scheme for macrocyclic complexes 12--17; views of 12, 15 and
 16; cyclic voltammograms of 13 and 14. See
 http://www.rsc.org/suppdata/dt/b2/b206182a/
;
_journal_issue 3
_journal_name_full 'Dalton Transactions'
_journal_page_first 295
_journal_paper_doi 10.1039/b206182a
_journal_year 2003
_chemical_formula_sum 'C19 H23 Cl2 N Ni S4'
_chemical_formula_weight 523.23
_chemical_name_systematic
; 
? 
;
_space_group_IT_number 14
_symmetry_cell_setting monoclinic
_symmetry_space_group_name_Hall '-P 2yn'
_symmetry_space_group_name_H-M 'P 1 21/n 1'
_atom_sites_solution_hydrogens geom
_atom_sites_solution_primary direct
_atom_sites_solution_secondary difmap
_audit_creation_method SHELXL
_cell_angle_alpha 90.00
_cell_angle_beta 102.306(1)
_cell_angle_gamma 90.00
_cell_formula_units_Z 4
_cell_length_a 7.8184(1)
_cell_length_b 24.2113(1)
_cell_length_c 11.6019(2)
_cell_measurement_temperature 293(2)
_cell_volume 2145.71(5)
_computing_cell_refinement 'Siemens XSCANS'
_computing_data_collection 'Siemens XSCANS'
_computing_data_reduction 'Siemens SHELXTL'
_computing_molecular_graphics 'Siemens SHELXTL'
_computing_publication_material 'Siemens SHELXTL'
_computing_structure_refinement 'SHELXL-93 (Sheldrick, 1993)'
_computing_structure_solution 'SHELXS-86 (Sheldrick, 1990)'
_diffrn_ambient_temperature 293(2)
_diffrn_measurement_device 'Siemens P4'
_diffrn_measurement_method '\w scans'
_diffrn_radiation_monochromator graphite
_diffrn_radiation_source 'fine-focus sealed tube'
_diffrn_radiation_type MoK\a
_diffrn_radiation_wavelength 0.71073
_diffrn_reflns_av_R_equivalents 0.0263
_diffrn_reflns_av_sigmaI/netI 0.0343
_diffrn_reflns_limit_h_max 10
_diffrn_reflns_limit_h_min -9
_diffrn_reflns_limit_k_max 19
_diffrn_reflns_limit_k_min -31
_diffrn_reflns_limit_l_max 14
_diffrn_reflns_limit_l_min -14
_diffrn_reflns_number 13063
_diffrn_reflns_theta_max 27.17
_diffrn_reflns_theta_min 1.68
_exptl_absorpt_coefficient_mu 1.548
_exptl_absorpt_correction_T_max 0.956
_exptl_absorpt_correction_T_min 0.798
_exptl_absorpt_correction_type 'Sadabs (Sheldrick, 1996)'
_exptl_crystal_colour Green
_exptl_crystal_density_diffrn 1.620
_exptl_crystal_description 'Prismatic crystal fragment'
_exptl_crystal_F_000 1080
_exptl_crystal_size_max 0.25
_exptl_crystal_size_mid 0.22
_exptl_crystal_size_min 0.20
_refine_diff_density_max 0.329
_refine_diff_density_min -0.296
_refine_diff_density_rms 0.057
_refine_ls_extinction_method none
_refine_ls_goodness_of_fit_all 1.075
_refine_ls_goodness_of_fit_obs 1.118
_refine_ls_matrix_type full
_refine_ls_number_parameters 244
_refine_ls_number_reflns 4721
_refine_ls_number_restraints 0
_refine_ls_restrained_S_all 1.088
_refine_ls_restrained_S_obs 1.118
_refine_ls_R_factor_all 0.0548
_refine_ls_R_factor_obs 0.0382
_refine_ls_shift/esd_max 0.001
_refine_ls_shift/esd_mean 0.000
_refine_ls_structure_factor_coef Fsqd
_refine_ls_weighting_details 'w=1/[\s^2^(Fo^2^)+(0.0247P)^2^+1.5353P] where P=(Fo^2^+2Fc^2^)/3'
_refine_ls_weighting_scheme calc
_refine_ls_wR_factor_all 0.0831
_refine_ls_wR_factor_obs 0.0757
_reflns_number_observed 3754
_reflns_number_total 4722
_reflns_observed_criterion >2sigma(I)
_cod_data_source_file b206182a.txt
_cod_data_source_block kf26
_cod_depositor_comments
;
The following automatic conversions were performed:
'_symmetry_cell_setting' value 'Monoclinic' changed to 'monoclinic'
according to '/home/saulius/struct/CIF-dictionaries/cif_core.dic'
dictionary named 'cif_core.dic' version 2.4.1 from 2010-06-29.

Automatic conversion script
Id: cif_fix_enum 1527 2010-12-29 10:47:43Z saulius 

The following automatic conversions were performed:

'_refine_ls_weighting_scheme' value 'calc
w=1/[\s^2^(Fo^2^)+(0.0247P)^2^+1.5353P] where P=(Fo^2^+2Fc^2^)/3' was
changed to 'calc'. New tag '_refine_ls_weighting_details' was
created. The value of the new tag was set to
'w=1/[\s^2^(Fo^2^)+(0.0247P)^2^+1.5353P] where P=(Fo^2^+2Fc^2^)/3'.

Automatic conversion script
Id: cif_fix_values 3143 2015-03-26 13:38:13Z robertas 
;
_cod_original_sg_symbol_H-M P2(1)/n
_cod_database_code 7011969

loop_
_symmetry_equiv_pos_as_xyz
'x, y, z'
'-x+1/2, y+1/2, -z+1/2'
'-x, -y, -z'
'x-1/2, -y-1/2, z-1/2'

loop_
_atom_site_aniso_label
_atom_site_aniso_U_11
_atom_site_aniso_U_22
_atom_site_aniso_U_33
_atom_site_aniso_U_23
_atom_site_aniso_U_13
_atom_site_aniso_U_12
Ni 0.0352(2) 0.0383(2) 0.0374(2) 0.00673(15) 0.00895(14) -0.00223(14)
Cl1 0.0664(5) 0.0687(5) 0.0428(4) -0.0048(4) 0.0211(4) -0.0104(4)
Cl2 0.0400(4) 0.0494(4) 0.0623(5) 0.0104(3) 0.0140(3) -0.0070(3)
C1 0.045(2) 0.062(2) 0.048(2) 0.0030(15) -0.0048(14) 0.0001(14)
S2 0.0459(4) 0.0483(4) 0.0454(4) 0.0162(3) 0.0088(3) 0.0011(3)
C3 0.046(2) 0.041(2) 0.061(2) 0.0065(14) 0.0077(14) 0.0072(13)
C4 0.0360(15) 0.047(2) 0.051(2) 0.0008(13) 0.0089(13) 0.0020(12)
S5 0.0392(4) 0.0382(4) 0.0391(4) 0.0012(3) 0.0056(3) 0.0002(3)
C6 0.047(2) 0.045(2) 0.050(2) -0.0026(14) 0.0067(14) -0.0061(13)
C7 0.046(2) 0.0361(15) 0.048(2) -0.0052(12) 0.0036(13) -0.0006(12)
C8 0.052(2) 0.055(2) 0.055(2) -0.0051(15) 0.007(2) 0.0104(15)
C9 0.086(3) 0.055(2) 0.056(2) -0.002(2) 0.023(2) 0.018(2)
C10 0.093(3) 0.058(2) 0.046(2) -0.004(2) -0.002(2) 0.021(2)
C11 0.063(2) 0.055(2) 0.067(2) 0.002(2) -0.018(2) 0.004(2)
C12 0.046(2) 0.038(2) 0.064(2) -0.0005(14) 0.0015(15) 0.0002(13)
C13 0.046(2) 0.052(2) 0.096(3) 0.005(2) 0.011(2) -0.0045(15)
S14 0.0402(4) 0.0649(6) 0.0700(6) 0.0008(4) -0.0006(4) 0.0077(4)
C15 0.048(2) 0.065(2) 0.061(2) 0.009(2) 0.015(2) 0.001(2)
C16 0.043(2) 0.054(2) 0.046(2) 0.0095(14) 0.0087(13) 0.0072(13)
S17 0.0481(4) 0.0432(4) 0.0470(4) 0.0050(3) 0.0109(3) 0.0072(3)
C18 0.069(2) 0.046(2) 0.058(2) 0.015(2) 0.001(2) -0.014(2)
C19 0.057(2) 0.039(2) 0.038(2) -0.0026(12) 0.0189(13) -0.0074(13)
C20 0.069(2) 0.041(2) 0.064(2) -0.0019(15) 0.035(2) -0.013(2)
C21 0.052(2) 0.058(2) 0.089(3) -0.018(2) 0.035(2) -0.019(2)
C22 0.040(2) 0.066(2) 0.055(2) -0.017(2) 0.0168(14) -0.0089(14)
C23 0.0373(14) 0.049(2) 0.0375(15) -0.0039(12) 0.0096(12) -0.0050(12)
N24 0.0436(13) 0.0395(13) 0.0323(11) -0.0012(10) 0.0117(10) -0.0062(10)

loop_
_atom_site_label
_atom_site_type_symbol
_atom_site_fract_x
_atom_site_fract_y
_atom_site_fract_z
_atom_site_U_iso_or_equiv
_atom_site_thermal_displace_type
_atom_site_occupancy
_atom_site_calc_flag
_atom_site_refinement_flags
_atom_site_disorder_group
Ni Ni 0.89941(4) 0.140656(14) 0.42664(3) 0.03681(10) Uani 1 d . .
Cl1 Cl 0.88406(11) 0.17554(4) 0.61546(7) 0.0579(2) Uani 1 d . .
Cl2 Cl 0.65878(9) 0.08010(3) 0.41151(7) 0.0501(2) Uani 1 d . .
C1 C 1.2908(4) 0.12455(13) 0.5591(3) 0.0538(8) Uani 1 d . .
H1A H 1.3071(4) 0.13305(13) 0.6424(3) 0.065 Uiso 1 calc R .
H1B H 1.3967(4) 0.10648(13) 0.5477(3) 0.065 Uiso 1 calc R .
S2 S 1.11271(10) 0.07594(3) 0.52145(7) 0.0467(2) Uani 1 d . .
C3 C 1.1725(4) 0.03807(12) 0.4018(3) 0.0500(7) Uani 1 d . .
H3A H 1.2876(4) 0.02200(12) 0.4296(3) 0.060 Uiso 1 calc R .
H3B H 1.0902(4) 0.00799(12) 0.3794(3) 0.060 Uiso 1 calc R .
C4 C 1.1755(4) 0.07268(12) 0.2942(3) 0.0448(7) Uani 1 d . .
H4A H 1.2012(4) 0.04882(12) 0.2329(3) 0.054 Uiso 1 calc R .
H4B H 1.2701(4) 0.09925(12) 0.3139(3) 0.054 Uiso 1 calc R .
S5 S 0.97490(9) 0.10950(3) 0.23592(6) 0.0392(2) Uani 1 d . .
C6 C 0.8295(4) 0.05487(12) 0.1643(3) 0.0478(7) Uani 1 d . .
H6A H 0.8909(4) 0.01983(12) 0.1762(3) 0.057 Uiso 1 calc R .
H6B H 0.7292(4) 0.05246(12) 0.2009(3) 0.057 Uiso 1 calc R .
C7 C 0.7666(4) 0.06483(11) 0.0335(3) 0.0443(7) Uani 1 d . .
C8 C 0.8916(4) 0.06545(13) -0.0368(3) 0.0545(8) Uani 1 d . .
H8A H 1.0093(4) 0.06202(13) -0.0007(3) 0.065 Uiso 1 calc R .
C9 C 0.8464(5) 0.07094(14) -0.1567(3) 0.0643(9) Uani 1 d . .
H9A H 0.9326(5) 0.07249(14) -0.2008(3) 0.077 Uiso 1 calc R .
C10 C 0.6731(6) 0.07415(15) -0.2114(3) 0.0686(10) Uani 1 d . .
H10A H 0.6404(6) 0.07594(15) -0.2932(3) 0.082 Uiso 1 calc R .
C11 C 0.5481(5) 0.07469(14) -0.1443(3) 0.0662(10) Uani 1 d . .
H11A H 0.4309(5) 0.07739(14) -0.1821(3) 0.079 Uiso 1 calc R .
C12 C 0.5906(4) 0.07133(12) -0.0211(3) 0.0506(8) Uani 1 d . .
C13 C 0.4450(4) 0.07587(14) 0.0452(4) 0.0651(10) Uani 1 d . .
H13A H 0.4908(4) 0.06602(14) 0.1270(4) 0.078 Uiso 1 calc R .
H13B H 0.3548(4) 0.04926(14) 0.0128(4) 0.078 Uiso 1 calc R .
S14 S 0.34522(10) 0.14435(4) 0.04023(8) 0.0602(2) Uani 1 d . .
C15 C 0.4524(4) 0.17501(14) 0.1793(3) 0.0574(8) Uani 1 d . .
H15A H 0.3774(4) 0.20359(14) 0.2001(3) 0.069 Uiso 1 calc R .
H15B H 0.4675(4) 0.14694(14) 0.2403(3) 0.069 Uiso 1 calc R .
C16 C 0.6280(4) 0.19972(13) 0.1766(3) 0.0479(7) Uani 1 d . .
H16A H 0.6130(4) 0.23246(13) 0.1273(3) 0.058 Uiso 1 calc R .
H16B H 0.6982(4) 0.17335(13) 0.1440(3) 0.058 Uiso 1 calc R .
S17 S 0.73814(10) 0.21785(3) 0.32781(7) 0.0460(2) Uani 1 d . .
C18 C 0.9225(4) 0.25482(13) 0.2964(3) 0.0598(9) Uani 1 d . .
H18A H 0.9288(4) 0.24752(13) 0.2152(3) 0.072 Uiso 1 calc R .
H18B H 0.9016(4) 0.29406(13) 0.3030(3) 0.072 Uiso 1 calc R .
C19 C 1.0950(4) 0.24122(11) 0.3734(2) 0.0434(7) Uani 1 d . .
C20 C 1.2345(4) 0.27748(13) 0.3826(3) 0.0550(8) Uani 1 d . .
H20A H 1.2186(4) 0.31174(13) 0.3456(3) 0.066 Uiso 1 calc R .
C21 C 1.3952(4) 0.26260(15) 0.4461(3) 0.0631(10) Uani 1 d . .
H21A H 1.4895(4) 0.28668(15) 0.4529(3) 0.076 Uiso 1 calc R .
C22 C 1.4170(4) 0.21203(14) 0.5000(3) 0.0528(8) Uani 1 d . .
H22A H 1.5269(4) 0.20073(14) 0.5410(3) 0.063 Uiso 1 calc R .
C23 C 1.2723(4) 0.17784(12) 0.4924(2) 0.0411(6) Uani 1 d . .
N24 N 1.1139(3) 0.19204(9) 0.4289(2) 0.0379(5) Uani 1 d . .

loop_
_atom_type_symbol
_atom_type_description
_atom_type_scat_dispersion_real
_atom_type_scat_dispersion_imag
_atom_type_scat_source
C C 0.0033 0.0016 'International Tables Vol C Tables 4.2.6.8 and 6.1.1.4'
H H 0.0000 0.0000 'International Tables Vol C Tables 4.2.6.8 and 6.1.1.4'
N N 0.0061 0.0033 'International Tables Vol C Tables 4.2.6.8 and 6.1.1.4'
S S 0.1246 0.1234 'International Tables Vol C Tables 4.2.6.8 and 6.1.1.4'
Cl Cl 0.1484 0.1585 'International Tables Vol C Tables 4.2.6.8 and 6.1.1.4'
Ni Ni 0.3393 1.1124 'International Tables Vol C Tables 4.2.6.8 and 6.1.1.4'

loop_
_geom_angle_atom_site_label_1
_geom_angle_atom_site_label_2
_geom_angle_atom_site_label_3
_geom_angle
_geom_angle_site_symmetry_1
_geom_angle_site_symmetry_3
_geom_angle_publ_flag
N24 Ni Cl2 176.10(6) . . ?
N24 Ni Cl1 88.55(6) . . ?
Cl2 Ni Cl1 95.35(3) . . ?
N24 Ni S2 84.52(7) . . ?
Cl2 Ni S2 95.41(3) . . ?
Cl1 Ni S2 88.62(3) . . ?
N24 Ni S17 83.15(7) . . ?
Cl2 Ni S17 96.81(3) . . ?
Cl1 Ni S17 92.24(3) . . ?
S2 Ni S17 167.61(3) . . ?
N24 Ni S5 81.47(6) . . ?
Cl2 Ni S5 94.63(3) . . ?
Cl1 Ni S5 169.21(3) . . ?
S2 Ni S5 86.37(3) . . ?
S17 Ni S5 90.64(3) . . ?
C23 C1 S2 116.9(2) . . ?
C1 S2 C3 101.8(2) . . ?
C1 S2 Ni 96.39(10) . . ?
C3 S2 Ni 104.46(10) . . ?
C4 C3 S2 114.0(2) . . ?
C3 C4 S5 114.8(2) . . ?
C4 S5 C6 102.69(14) . . ?
C4 S5 Ni 99.56(10) . . ?
C6 S5 Ni 112.12(10) . . ?
C7 C6 S5 112.3(2) . . ?
C12 C7 C8 118.5(3) . . ?
C12 C7 C6 123.5(3) . . ?
C8 C7 C6 117.9(3) . . ?
C9 C8 C7 122.2(3) . . ?
C8 C9 C10 119.5(4) . . ?
C9 C10 C11 119.4(3) . . ?
C10 C11 C12 122.4(3) . . ?
C7 C12 C11 117.8(3) . . ?
C7 C12 C13 123.7(3) . . ?
C11 C12 C13 118.4(3) . . ?
C12 C13 S14 114.4(2) . . ?
C15 S14 C13 103.3(2) . . ?
C16 C15 S14 113.3(2) . . ?
C15 C16 S17 108.7(2) . . ?
C18 S17 C16 99.11(15) . . ?
C18 S17 Ni 97.01(11) . . ?
C16 S17 Ni 111.19(10) . . ?
C19 C18 S17 115.5(2) . . ?
N24 C19 C20 121.3(3) . . ?
N24 C19 C18 118.4(2) . . ?
C20 C19 C18 120.3(3) . . ?
C21 C20 C19 119.6(3) . . ?
C20 C21 C22 119.6(3) . . ?
C21 C22 C23 118.9(3) . . ?
N24 C23 C22 121.7(3) . . ?
N24 C23 C1 118.7(2) . . ?
C22 C23 C1 119.6(3) . . ?
C23 N24 C19 118.9(2) . . ?
C23 N24 Ni 120.0(2) . . ?
C19 N24 Ni 121.1(2) . . ?

loop_
_geom_bond_atom_site_label_1
_geom_bond_atom_site_label_2
_geom_bond_distance
_geom_bond_site_symmetry_2
_geom_bond_publ_flag
Ni N24 2.084(2) . ?
Ni Cl2 2.3621(8) . ?
Ni Cl1 2.3746(8) . ?
Ni S2 2.3799(8) . ?
Ni S17 2.4045(8) . ?
Ni S5 2.5239(8) . ?
C1 C23 1.496(4) . ?
C1 S2 1.804(3) . ?
S2 C3 1.806(3) . ?
C3 C4 1.508(4) . ?
C4 S5 1.805(3) . ?
S5 C6 1.825(3) . ?
C6 C7 1.512(4) . ?
C7 C12 1.396(4) . ?
C7 C8 1.399(4) . ?
C8 C9 1.367(5) . ?
C9 C10 1.370(5) . ?
C10 C11 1.373(5) . ?
C11 C12 1.399(5) . ?
C12 C13 1.508(5) . ?
C13 S14 1.828(3) . ?
S14 C15 1.811(3) . ?
C15 C16 1.504(4) . ?
C16 S17 1.835(3) . ?
S17 C18 1.799(3) . ?
C18 C19 1.488(4) . ?
C19 N24 1.347(3) . ?
C19 C20 1.387(4) . ?
C20 C21 1.362(5) . ?
C21 C22 1.369(5) . ?
C22 C23 1.389(4) . ?
C23 N24 1.344(3) . ?
